data_4075979
loop_
_publ_author_name
'Schachner, J\"org A.'
'Lund, Clinton L.'
'Quail, J. Wilson'
'M\"uller, Jens'

_publ_section_title
;
 Synthesis and Characterization of Heavier Group 13 Element
 Ferrocenophanes:&#x00A0; The First Gallium-Bridged [1]Ferrocenophane and
 an Unusual Indium Species
;
_journal_issue 18
_journal_name_full Organometallics
_journal_page_first 4483
_journal_paper_doi 10.1021/om0503951
_journal_volume 24
_journal_year 2005
_chemical_formula_moiety 'C14 H28 Cl2 Ga N Si3'
_chemical_formula_sum 'C14 H28 Cl2 Ga N Si3'
_chemical_formula_weight 435.26
_chemical_name_systematic
; 
 ? 
;
_space_group_IT_number 2
_symmetry_cell_setting triclinic
_symmetry_space_group_name_Hall '-P 1'
_symmetry_space_group_name_H-M 'P -1'
_atom_sites_solution_hydrogens geom
_atom_sites_solution_primary direct
_atom_sites_solution_secondary difmap
_audit_creation_method SHELXL-97
_cell_angle_alpha 84.7182(10)
_cell_angle_beta 89.2236(10)
_cell_angle_gamma 87.5315(10)
_cell_formula_units_Z 2
_cell_length_a 9.0460(2)
_cell_length_b 10.0441(2)
_cell_length_c 11.8243(3)
_cell_measurement_reflns_used 4878
_cell_measurement_temperature 173(2)
_cell_measurement_theta_max 27.48
_cell_measurement_theta_min 0.998
_cell_volume 1068.74(4)
_computing_cell_refinement 'HKL Scalepack (Otwinowski & Minor 1997)'
_computing_data_collection 'Collect (Nonius BV, 1997-2000)'
_computing_data_reduction 'HKL Denzo and Scalepack (Otwinowski & Minor 1997)'
_computing_molecular_graphics 'Xtal3.7(Hall et al., 2000)'
_computing_publication_material 'SHELXL-97 (Sheldrick, 1997)'
_computing_structure_refinement 'SHELXL-97 (Sheldrick, 1997)'
_computing_structure_solution 'maXus(Mackay et al., 1999)'
_diffrn_ambient_temperature 173(2)
_diffrn_detector_area_resol_mean 9
_diffrn_measured_fraction_theta_full 0.985
_diffrn_measured_fraction_theta_max 0.985
_diffrn_measurement_device 'Nonius KappaCCD'
_diffrn_measurement_method '\f scans and \w scans with \k offsets'
_diffrn_radiation_monochromator 'horizonally mounted graphite crystal'
_diffrn_radiation_source 'fine-focus sealed tube'
_diffrn_radiation_type MoK\a
_diffrn_radiation_wavelength 0.71073
_diffrn_reflns_av_R_equivalents 0.0363
_diffrn_reflns_av_sigmaI/netI 0.0587
_diffrn_reflns_limit_h_max 11
_diffrn_reflns_limit_h_min -11
_diffrn_reflns_limit_k_max 13
_diffrn_reflns_limit_k_min -13
_diffrn_reflns_limit_l_max 15
_diffrn_reflns_limit_l_min -15
_diffrn_reflns_number 9350
_diffrn_reflns_theta_full 27.65
_diffrn_reflns_theta_max 27.65
_diffrn_reflns_theta_min 2.04
_diffrn_standards_decay_% 0
_diffrn_standards_interval_count 0
_diffrn_standards_interval_time 0
_diffrn_standards_number 0
_exptl_absorpt_coefficient_mu 1.700
_exptl_absorpt_correction_type none
_exptl_crystal_colour colourless
_exptl_crystal_density_diffrn 1.353
_exptl_crystal_density_method 'not measured'
_exptl_crystal_description chip
_exptl_crystal_F_000 452
_exptl_crystal_size_max .15
_exptl_crystal_size_mid .10
_exptl_crystal_size_min .10
_refine_diff_density_max 0.382
_refine_diff_density_min -0.467
_refine_diff_density_rms 0.084
_refine_ls_extinction_method none
_refine_ls_goodness_of_fit_ref 1.030
_refine_ls_hydrogen_treatment constr
_refine_ls_matrix_type full
_refine_ls_number_parameters 198
_refine_ls_number_reflns 4911
_refine_ls_number_restraints 0
_refine_ls_restrained_S_all 1.030
_refine_ls_R_factor_all 0.0587
_refine_ls_R_factor_gt 0.0373
_refine_ls_shift/su_max 0.001
_refine_ls_shift/su_mean 0.000
_refine_ls_structure_factor_coef Fsqd
_refine_ls_weighting_details 'calc w=1/[\s^2^(Fo^2^)+(0.0327P)^2^+0.4109P] where P=(Fo^2^+2Fc^2^)/3'
_refine_ls_weighting_scheme calc
_refine_ls_wR_factor_gt 0.0793
_refine_ls_wR_factor_ref 0.0888
_reflns_number_gt 3762
_reflns_number_total 4911
_reflns_threshold_expression >2\s(I)
_cod_data_source_file om0503951si20050517_111431.cif
_cod_data_source_block 178
_cod_database_code 4075979

loop_
_symmetry_equiv_pos_as_xyz
'x, y, z'
'-x, -y, -z'

loop_
_atom_site_label
_atom_site_type_symbol
_atom_site_fract_x
_atom_site_fract_y
_atom_site_fract_z
_atom_site_U_iso_or_equiv
_atom_site_adp_type
_atom_site_occupancy
_atom_site_symmetry_multiplicity
_atom_site_calc_flag
_atom_site_refinement_flags
Cl1 Cl -0.10412(7) 0.81283(8) 0.38080(7) 0.04130(19) Uani 1 1 d .
Cl2 Cl 0.11960(9) 1.06324(7) 0.27047(6) 0.04163(19) Uani 1 1 d .
Ga1 Ga 0.11714(3) 0.84492(3) 0.31067(2) 0.02286(9) Uani 1 1 d .
N1 N 0.2505(2) 0.8272(2) 0.44568(18) 0.0278(5) Uani 1 1 d .
Si1 Si 0.42203(7) 0.74884(8) 0.26552(6) 0.02820(18) Uani 1 1 d .
Si2 Si 0.17611(8) 0.54213(7) 0.26731(6) 0.02794(18) Uani 1 1 d .
Si3 Si 0.20374(9) 0.76163(8) 0.05840(6) 0.0355(2) Uani 1 1 d .
C2 C 0.2126(3) 0.8570(3) 0.5515(2) 0.0366(7) Uani 1 1 d .
H2 H 0.1126 0.8816 0.5680 0.044 Uiso 1 1 calc R
C3 C 0.3164(4) 0.8524(3) 0.6356(3) 0.0486(9) Uani 1 1 d .
H3 H 0.2884 0.8718 0.7103 0.058 Uiso 1 1 calc R
C4 C 0.4620(4) 0.8193(3) 0.6102(3) 0.0515(9) Uani 1 1 d .
H4 H 0.5357 0.8174 0.6669 0.062 Uiso 1 1 calc R
C5 C 0.4997(3) 0.7889(3) 0.5014(3) 0.0422(7) Uani 1 1 d .
H5 H 0.5999 0.7667 0.4832 0.051 Uiso 1 1 calc R
C6 C 0.3918(3) 0.7907(3) 0.4186(2) 0.0281(6) Uani 1 1 d .
C7 C 0.2294(3) 0.7198(2) 0.2169(2) 0.0227(5) Uani 1 1 d .
C8 C 0.5628(3) 0.6064(3) 0.2688(3) 0.0458(8) Uani 1 1 d .
H8A H 0.6556 0.6338 0.2997 0.055 Uiso 1 1 calc R
H8B H 0.5803 0.5809 0.1916 0.055 Uiso 1 1 calc R
H8C H 0.5263 0.5298 0.3169 0.055 Uiso 1 1 calc R
C9 C 0.5110(3) 0.8968(3) 0.1922(3) 0.0496(8) Uani 1 1 d .
H9A H 0.6012 0.9141 0.2325 0.060 Uiso 1 1 calc R
H9B H 0.4424 0.9751 0.1916 0.060 Uiso 1 1 calc R
H9C H 0.5362 0.8793 0.1140 0.060 Uiso 1 1 calc R
C10 C 0.2193(4) 0.5015(3) 0.4218(3) 0.0431(7) Uani 1 1 d .
H10A H 0.1931 0.4093 0.4454 0.052 Uiso 1 1 calc R
H10B H 0.1621 0.5631 0.4670 0.052 Uiso 1 1 calc R
H10C H 0.3252 0.5109 0.4338 0.052 Uiso 1 1 calc R
C11 C 0.2738(3) 0.4148(3) 0.1840(3) 0.0439(8) Uani 1 1 d .
H11A H 0.2503 0.3248 0.2165 0.053 Uiso 1 1 calc R
H11B H 0.3809 0.4252 0.1871 0.053 Uiso 1 1 calc R
H11C H 0.2415 0.4276 0.1048 0.053 Uiso 1 1 calc R
C12 C -0.0256(3) 0.5088(3) 0.2586(3) 0.0434(7) Uani 1 1 d .
H12A H -0.0425 0.4170 0.2902 0.052 Uiso 1 1 calc R
H12B H -0.0564 0.5203 0.1790 0.052 Uiso 1 1 calc R
H12C H -0.0833 0.5718 0.3021 0.052 Uiso 1 1 calc R
C13 C 0.0226(4) 0.7088(3) 0.0113(3) 0.0599(11) Uani 1 1 d .
H13A H 0.0074 0.7419 -0.0684 0.072 Uiso 1 1 calc R
H13B H -0.0565 0.7457 0.0581 0.072 Uiso 1 1 calc R
H13C H 0.0211 0.6109 0.0193 0.072 Uiso 1 1 calc R
C14 C 0.3549(5) 0.6789(4) -0.0249(3) 0.0782(14) Uani 1 1 d .
H14A H 0.3404 0.7038 -0.1063 0.094 Uiso 1 1 calc R
H14B H 0.3517 0.5815 -0.0095 0.094 Uiso 1 1 calc R
H14C H 0.4512 0.7084 -0.0024 0.094 Uiso 1 1 calc R
C15 C 0.2079(4) 0.9432(3) 0.0095(3) 0.0494(8) Uani 1 1 d .
H15A H 0.1926 0.9559 -0.0727 0.059 Uiso 1 1 calc R
H15B H 0.3041 0.9770 0.0274 0.059 Uiso 1 1 calc R
H15C H 0.1292 0.9923 0.0481 0.059 Uiso 1 1 calc R

loop_
_atom_site_aniso_label
_atom_site_aniso_U_11
_atom_site_aniso_U_22
_atom_site_aniso_U_33
_atom_site_aniso_U_23
_atom_site_aniso_U_13
_atom_site_aniso_U_12
Cl1 0.0224(3) 0.0422(4) 0.0601(5) -0.0109(4) 0.0136(3) -0.0020(3)
Cl2 0.0538(5) 0.0246(4) 0.0448(4) 0.0018(3) 0.0120(3) 0.0039(3)
Ga1 0.01870(15) 0.02382(17) 0.02577(16) -0.00255(11) 0.00267(11) 0.00223(11)
N1 0.0277(11) 0.0270(12) 0.0288(11) -0.0045(9) 0.0006(9) 0.0034(10)
Si1 0.0168(3) 0.0340(4) 0.0347(4) -0.0086(3) 0.0045(3) -0.0017(3)
Si2 0.0221(4) 0.0245(4) 0.0375(4) -0.0048(3) 0.0021(3) -0.0004(3)
Si3 0.0445(5) 0.0378(5) 0.0234(4) -0.0041(3) 0.0006(3) 0.0110(4)
C2 0.0432(17) 0.0366(16) 0.0303(15) -0.0090(12) 0.0019(13) 0.0076(13)
C3 0.065(2) 0.052(2) 0.0290(16) -0.0101(14) -0.0086(15) 0.0117(17)
C4 0.057(2) 0.056(2) 0.0427(18) -0.0151(16) -0.0252(16) 0.0150(17)
C5 0.0335(16) 0.0436(18) 0.0504(19) -0.0121(15) -0.0104(14) 0.0065(14)
C6 0.0245(13) 0.0240(14) 0.0362(15) -0.0050(11) -0.0033(11) -0.0010(11)
C7 0.0186(12) 0.0240(13) 0.0250(13) -0.0017(10) 0.0007(10) 0.0023(10)
C8 0.0222(14) 0.059(2) 0.059(2) -0.0266(17) -0.0024(14) 0.0061(14)
C9 0.0366(17) 0.059(2) 0.055(2) -0.0049(17) 0.0100(15) -0.0210(16)
C10 0.0464(18) 0.0340(17) 0.0467(18) 0.0090(14) 0.0010(15) -0.0046(14)
C11 0.0337(16) 0.0340(17) 0.066(2) -0.0179(15) 0.0035(15) 0.0007(13)
C12 0.0295(15) 0.0423(18) 0.060(2) -0.0122(15) 0.0060(14) -0.0084(13)
C13 0.086(3) 0.0396(19) 0.055(2) 0.0004(16) -0.040(2) -0.0080(18)
C14 0.103(3) 0.091(3) 0.0354(19) -0.0038(19) 0.016(2) 0.048(3)
C15 0.056(2) 0.058(2) 0.0314(16) 0.0121(15) 0.0020(15) -0.0070(17)

loop_
_atom_type_symbol
_atom_type_description
_atom_type_scat_dispersion_real
_atom_type_scat_dispersion_imag
_atom_type_scat_source
C C 0.0033 0.0016 'International Tables Vol C Tables 4.2.6.8 and 6.1.1.4'
H H 0.0000 0.0000 'International Tables Vol C Tables 4.2.6.8 and 6.1.1.4'
Cl Cl 0.1484 0.1585 'International Tables Vol C Tables 4.2.6.8 and 6.1.1.4'
Ga Ga 0.2307 1.6083 'International Tables Vol C Tables 4.2.6.8 and 6.1.1.4'
N N 0.0061 0.0033 'International Tables Vol C Tables 4.2.6.8 and 6.1.1.4'
Si Si 0.0817 0.0704 'International Tables Vol C Tables 4.2.6.8 and 6.1.1.4'

loop_
_geom_angle_atom_site_label_1
_geom_angle_atom_site_label_2
_geom_angle_atom_site_label_3
_geom_angle
C7 Ga1 N1 98.03(9)
C7 Ga1 Cl1 124.77(8)
N1 Ga1 Cl1 104.91(7)
C7 Ga1 Cl2 121.49(8)
N1 Ga1 Cl2 98.95(7)
Cl1 Ga1 Cl2 103.73(3)
C2 N1 C6 121.4(2)
C2 N1 Ga1 125.86(18)
C6 N1 Ga1 112.51(17)
C9 Si1 C8 106.70(16)
C9 Si1 C7 115.34(13)
C8 Si1 C7 118.24(13)
C9 Si1 C6 105.16(14)
C8 Si1 C6 107.01(13)
C7 Si1 C6 103.26(11)
C11 Si2 C12 105.39(14)
C11 Si2 C10 108.77(15)
C12 Si2 C10 103.73(15)
C11 Si2 C7 111.95(13)
C12 Si2 C7 115.60(13)
C10 Si2 C7 110.86(13)
C13 Si3 C15 104.95(15)
C13 Si3 C14 108.7(2)
C15 Si3 C14 105.21(18)
C13 Si3 C7 111.53(14)
C15 Si3 C7 114.85(13)
C14 Si3 C7 111.13(13)
N1 C2 C3 121.0(3)
N1 C2 H2 119.5
C3 C2 H2 119.5
C2 C3 C4 119.1(3)
C2 C3 H3 120.4
C4 C3 H3 120.4
C3 C4 C5 119.4(3)
C3 C4 H4 120.3
C5 C4 H4 120.3
C4 C5 C6 120.3(3)
C4 C5 H5 119.8
C6 C5 H5 119.8
N1 C6 C5 118.7(3)
N1 C6 Si1 115.05(18)
C5 C6 Si1 126.3(2)
Si1 C7 Si3 113.11(13)
Si1 C7 Si2 109.90(11)
Si3 C7 Si2 112.80(13)
Si1 C7 Ga1 98.76(11)
Si3 C7 Ga1 113.39(11)
Si2 C7 Ga1 107.95(12)
Si1 C8 H8A 109.5
Si1 C8 H8B 109.5
H8A C8 H8B 109.5
Si1 C8 H8C 109.5
H8A C8 H8C 109.5
H8B C8 H8C 109.5
Si1 C9 H9A 109.5
Si1 C9 H9B 109.5
H9A C9 H9B 109.5
Si1 C9 H9C 109.5
H9A C9 H9C 109.5
H9B C9 H9C 109.5
Si2 C10 H10A 109.5
Si2 C10 H10B 109.5
H10A C10 H10B 109.5
Si2 C10 H10C 109.5
H10A C10 H10C 109.5
H10B C10 H10C 109.5
Si2 C11 H11A 109.5
Si2 C11 H11B 109.5
H11A C11 H11B 109.5
Si2 C11 H11C 109.5
H11A C11 H11C 109.5
H11B C11 H11C 109.5
Si2 C12 H12A 109.5
Si2 C12 H12B 109.5
H12A C12 H12B 109.5
Si2 C12 H12C 109.5
H12A C12 H12C 109.5
H12B C12 H12C 109.5
Si3 C13 H13A 109.5
Si3 C13 H13B 109.5
H13A C13 H13B 109.5
Si3 C13 H13C 109.5
H13A C13 H13C 109.5
H13B C13 H13C 109.5
Si3 C14 H14A 109.5
Si3 C14 H14B 109.5
H14A C14 H14B 109.5
Si3 C14 H14C 109.5
H14A C14 H14C 109.5
H14B C14 H14C 109.5
Si3 C15 H15A 109.5
Si3 C15 H15B 109.5
H15A C15 H15B 109.5
Si3 C15 H15C 109.5
H15A C15 H15C 109.5
H15B C15 H15C 109.5

loop_
_geom_bond_atom_site_label_1
_geom_bond_atom_site_label_2
_geom_bond_distance
Cl1 Ga1 2.1816(7)
Cl2 Ga1 2.2016(7)
Ga1 C7 1.988(2)
Ga1 N1 2.004(2)
N1 C2 1.349(3)
N1 C6 1.357(3)
Si1 C9 1.859(3)
Si1 C8 1.872(3)
Si1 C7 1.885(2)
Si1 C6 1.909(3)
Si2 C11 1.871(3)
Si2 C12 1.875(3)
Si2 C10 1.878(3)
Si2 C7 1.909(3)
Si3 C13 1.852(3)
Si3 C15 1.864(3)
Si3 C14 1.883(3)
Si3 C7 1.898(2)
C2 C3 1.374(4)
C2 H2 0.9500
C3 C4 1.380(5)
C3 H3 0.9500
C4 C5 1.384(4)
C4 H4 0.9500
C5 C6 1.390(4)
C5 H5 0.9500
C8 H8A 0.9800
C8 H8B 0.9800
C8 H8C 0.9800
C9 H9A 0.9800
C9 H9B 0.9800
C9 H9C 0.9800
C10 H10A 0.9800
C10 H10B 0.9800
C10 H10C 0.9800
C11 H11A 0.9800
C11 H11B 0.9800
C11 H11C 0.9800
C12 H12A 0.9800
C12 H12B 0.9800
C12 H12C 0.9800
C13 H13A 0.9800
C13 H13B 0.9800
C13 H13C 0.9800
C14 H14A 0.9800
C14 H14B 0.9800
C14 H14C 0.9800
C15 H15A 0.9800
C15 H15B 0.9800
C15 H15C 0.9800

loop_
_geom_torsion_atom_site_label_1
_geom_torsion_atom_site_label_2
_geom_torsion_atom_site_label_3
_geom_torsion_atom_site_label_4
_geom_torsion
C7 Ga1 N1 C2 -159.2(2)
Cl1 Ga1 N1 C2 -29.9(2)
Cl2 Ga1 N1 C2 77.0(2)
C7 Ga1 N1 C6 25.8(2)
Cl1 Ga1 N1 C6 155.09(17)
Cl2 Ga1 N1 C6 -98.02(18)
C6 N1 C2 C3 0.4(4)
Ga1 N1 C2 C3 -174.1(2)
N1 C2 C3 C4 1.3(5)
C2 C3 C4 C5 -1.3(5)
C3 C4 C5 C6 -0.4(5)
C2 N1 C6 C5 -2.2(4)
Ga1 N1 C6 C5 173.1(2)
C2 N1 C6 Si1 178.7(2)
Ga1 N1 C6 Si1 -6.1(2)
C4 C5 C6 N1 2.2(5)
C4 C5 C6 Si1 -178.8(2)
C9 Si1 C6 N1 103.6(2)
C8 Si1 C6 N1 -143.2(2)
C7 Si1 C6 N1 -17.7(2)
C9 Si1 C6 C5 -75.4(3)
C8 Si1 C6 C5 37.8(3)
C7 Si1 C6 C5 163.3(3)
C9 Si1 C7 Si3 36.86(19)
C8 Si1 C7 Si3 -91.11(17)
C6 Si1 C7 Si3 151.00(13)
C9 Si1 C7 Si2 163.91(15)
C8 Si1 C7 Si2 35.94(19)
C6 Si1 C7 Si2 -81.95(14)
C9 Si1 C7 Ga1 -83.30(16)
C8 Si1 C7 Ga1 148.74(14)
C6 Si1 C7 Ga1 30.85(13)
C13 Si3 C7 Si1 171.74(15)
C15 Si3 C7 Si1 -69.03(18)
C14 Si3 C7 Si1 50.2(2)
C13 Si3 C7 Si2 46.24(18)
C15 Si3 C7 Si2 165.46(14)
C14 Si3 C7 Si2 -75.3(2)
C13 Si3 C7 Ga1 -76.86(17)
C15 Si3 C7 Ga1 42.36(19)
C14 Si3 C7 Ga1 161.63(19)
C11 Si2 C7 Si1 -73.84(16)
C12 Si2 C7 Si1 165.48(14)
C10 Si2 C7 Si1 47.82(17)
C11 Si2 C7 Si3 53.38(17)
C12 Si2 C7 Si3 -67.30(17)
C10 Si2 C7 Si3 175.04(13)
C11 Si2 C7 Ga1 179.45(12)
C12 Si2 C7 Ga1 58.77(16)
C10 Si2 C7 Ga1 -58.89(15)
N1 Ga1 C7 Si1 -32.16(12)
Cl1 Ga1 C7 Si1 -146.64(6)
Cl2 Ga1 C7 Si1 73.54(11)
N1 Ga1 C7 Si3 -152.11(13)
Cl1 Ga1 C7 Si3 93.41(13)
Cl2 Ga1 C7 Si3 -46.41(15)
N1 Ga1 C7 Si2 82.16(12)
Cl1 Ga1 C7 Si2 -32.31(14)
Cl2 Ga1 C7 Si2 -172.13(6)
